data_7219904
loop_
_publ_author_name
'Kumar, Dhananjay'
'Singh, Anoop S.'
'Tiwari, Vinod K.'

_publ_section_title
;
 An unprecedented deoxygenation protocol of benzylic alcohols using bis(1-
 benzotriazolyl)methanethione
;
_journal_name_full 'RSC Adv.'
_journal_paper_doi 10.1039/C5RA01545F
_journal_year 2015
_chemical_formula_sum 'C14 H11 N3 O2 S'
_chemical_formula_weight 285.33
_chemical_name_systematic
; 
 ? 
;
_space_group_IT_number 2
_symmetry_cell_setting triclinic
_symmetry_space_group_name_Hall '-P 1'
_symmetry_space_group_name_H-M 'P -1'
_atom_sites_solution_hydrogens geom
_atom_sites_solution_primary direct
_atom_sites_solution_secondary difmap
_audit_creation_method SHELXL-97
_audit_update_record
;
2013-12-19 deposited with the CCDC.
2015-03-16 downloaded from the CCDC.
;
_cell_angle_alpha 90.899(14)
_cell_angle_beta 92.671(13)
_cell_angle_gamma 101.555(15)
_cell_formula_units_Z 2
_cell_length_a 4.2311(7)
_cell_length_b 8.0019(16)
_cell_length_c 20.415(3)
_cell_measurement_reflns_used 750
_cell_measurement_temperature 293(2)
_cell_measurement_theta_max 28.8763
_cell_measurement_theta_min 3.3126
_cell_volume 676.2(2)
_computing_cell_refinement 'CrysAlis Pro, Agilent Technologies'
_computing_data_collection 'CrysAlis Pro, Agilent Technologies'
_computing_data_reduction 'CrysAlis Pro, Agilent Technologies'
_computing_structure_refinement 'SHELXL-97 (Sheldrick, 1997)'
_computing_structure_solution 'SHELXS-97 (Sheldrick, 1990)'
_diffrn_ambient_temperature 293(2)
_diffrn_detector_area_resol_mean 16.0938
_diffrn_measured_fraction_theta_full 0.996
_diffrn_measured_fraction_theta_max 0.852
_diffrn_measurement_device_type 'Xcalibur, Eos'
_diffrn_measurement_method '\w scans'
_diffrn_radiation_monochromator graphite
_diffrn_radiation_source 'fine-focus sealed tube'
_diffrn_radiation_type MoK\a
_diffrn_radiation_wavelength 0.71073
_diffrn_reflns_av_R_equivalents 0.0264
_diffrn_reflns_av_sigmaI/netI 0.0832
_diffrn_reflns_limit_h_max 5
_diffrn_reflns_limit_h_min -5
_diffrn_reflns_limit_k_max 10
_diffrn_reflns_limit_k_min -8
_diffrn_reflns_limit_l_max 22
_diffrn_reflns_limit_l_min -26
_diffrn_reflns_number 5013
_diffrn_reflns_theta_full 25.00
_diffrn_reflns_theta_max 28.94
_diffrn_reflns_theta_min 3.32
_exptl_absorpt_coefficient_mu 0.234
_exptl_absorpt_correction_T_max 1.00000
_exptl_absorpt_correction_T_min 0.80331
_exptl_absorpt_correction_type multi-scan
_exptl_absorpt_process_details 'Agilent Technologies Lts.'
_exptl_crystal_colour yellow
_exptl_crystal_density_diffrn 1.401
_exptl_crystal_density_method 'not measured'
_exptl_crystal_description rod
_exptl_crystal_F_000 280
_exptl_crystal_size_max 0.24
_exptl_crystal_size_mid 0.17
_exptl_crystal_size_min 0.16
_refine_diff_density_max 0.167
_refine_diff_density_min -0.205
_refine_diff_density_rms 0.046
_refine_ls_extinction_method none
_refine_ls_goodness_of_fit_ref 1.019
_refine_ls_hydrogen_treatment mixed
_refine_ls_matrix_type full
_refine_ls_number_parameters 181
_refine_ls_number_reflns 3051
_refine_ls_number_restraints 0
_refine_ls_restrained_S_all 1.019
_refine_ls_R_factor_all 0.1336
_refine_ls_R_factor_gt 0.0590
_refine_ls_shift/su_max 0.002
_refine_ls_shift/su_mean 0.000
_refine_ls_structure_factor_coef Fsqd
_refine_ls_weighting_details 'calc w=1/[\s^2^(Fo^2^)+(0.0281P)^2^+0.0000P] where P=(Fo^2^+2Fc^2^)/3'
_refine_ls_weighting_scheme calc
_refine_ls_wR_factor_gt 0.0848
_refine_ls_wR_factor_ref 0.1104
_reflns_number_gt 1550
_reflns_number_total 3051
_reflns_threshold_expression >2sigma(I)
_cod_data_source_file c5ra01545f2.cif
_cod_data_source_block shelxl
_cod_database_code 7219904

loop_
_symmetry_equiv_pos_as_xyz
'x, y, z'
'-x, -y, -z'

loop_
_atom_site_label
_atom_site_type_symbol
_atom_site_fract_x
_atom_site_fract_y
_atom_site_fract_z
_atom_site_U_iso_or_equiv
_atom_site_adp_type
_atom_site_occupancy
_atom_site_symmetry_multiplicity
_atom_site_calc_flag
_atom_site_refinement_flags
S1 S 0.73738(19) 0.49486(11) 0.28370(4) 0.0601(3) Uani 1 1 d .
O1 O 0.9371(4) 0.2216(3) 0.24015(8) 0.0574(6) Uani 1 1 d .
N1 N 1.0319(5) 0.4426(3) 0.17527(10) 0.0458(6) Uani 1 1 d .
N2 N 1.1684(6) 0.3353(3) 0.13476(11) 0.0611(7) Uani 1 1 d .
O2 O 0.5610(5) -0.1748(3) 0.45210(10) 0.0744(7) Uani 1 1 d .
C7 C 0.9015(6) 0.3823(4) 0.23349(12) 0.0455(7) Uani 1 1 d .
C8 C 0.8238(7) 0.1296(4) 0.29585(13) 0.0468(7) Uani 1 1 d .
C11 C 0.6348(7) -0.0779(4) 0.39793(14) 0.0509(8) Uani 1 1 d .
C1 C 1.0603(6) 0.6004(4) 0.14691(13) 0.0456(7) Uani 1 1 d .
C13 C 0.5804(7) -0.0085(4) 0.28541(14) 0.0540(8) Uani 1 1 d .
H13 H 0.4793 -0.0315 0.2439 0.065 Uiso 1 1 calc R
C10 C 0.8815(7) 0.0630(4) 0.40746(14) 0.0581(8) Uani 1 1 d .
H10 H 0.9817 0.0876 0.4490 0.070 Uiso 1 1 calc R
C12 C 0.4830(7) -0.1151(4) 0.33659(14) 0.0554(8) Uani 1 1 d .
H12 H 0.3176 -0.2105 0.3298 0.066 Uiso 1 1 calc R
C6 C 0.9770(6) 0.7540(4) 0.16464(14) 0.0539(8) Uani 1 1 d .
H6 H 0.8751 0.7672 0.2032 0.065 Uiso 1 1 calc R
C9 C 0.9812(7) 0.1677(4) 0.35653(14) 0.0560(8) Uani 1 1 d .
H9 H 1.1502 0.2615 0.3628 0.067 Uiso 1 1 calc R
C2 C 1.2130(7) 0.5835(4) 0.08918(13) 0.0527(8) Uani 1 1 d .
C3 C 1.2870(7) 0.7171(5) 0.04632(14) 0.0657(9) Uani 1 1 d .
H3 H 1.3870 0.7046 0.0074 0.079 Uiso 1 1 calc R
N3 N 1.2739(6) 0.4190(4) 0.08459(11) 0.0668(8) Uani 1 1 d .
C5 C 1.0538(7) 0.8846(4) 0.12194(16) 0.0661(9) Uani 1 1 d .
H5 H 1.0019 0.9892 0.1322 0.079 Uiso 1 1 calc R
C4 C 1.2054(8) 0.8681(5) 0.06409(16) 0.0695(9) Uani 1 1 d .
H4 H 1.2525 0.9611 0.0369 0.083 Uiso 1 1 calc R
C14 C 0.3167(8) -0.3244(5) 0.44504(17) 0.0858(11) Uani 1 1 d .
H14A H 0.2904 -0.3790 0.4865 0.129 Uiso 1 1 calc R
H14B H 0.3773 -0.4010 0.4135 0.129 Uiso 1 1 calc R
H14C H 0.1168 -0.2947 0.4303 0.129 Uiso 1 1 calc R

loop_
_atom_site_aniso_label
_atom_site_aniso_U_11
_atom_site_aniso_U_22
_atom_site_aniso_U_33
_atom_site_aniso_U_23
_atom_site_aniso_U_13
_atom_site_aniso_U_12
S1 0.0689(5) 0.0486(6) 0.0671(5) -0.0011(4) 0.0184(4) 0.0187(4)
O1 0.0852(14) 0.0402(14) 0.0518(12) 0.0036(10) 0.0145(10) 0.0220(12)
N1 0.0555(14) 0.0409(16) 0.0423(13) -0.0028(12) 0.0041(11) 0.0130(12)
N2 0.0839(18) 0.0471(18) 0.0556(15) -0.0065(14) 0.0147(14) 0.0192(15)
O2 0.0872(16) 0.0651(18) 0.0690(14) 0.0196(13) 0.0126(12) 0.0076(14)
C7 0.0456(16) 0.0402(19) 0.0499(17) -0.0026(14) -0.0001(13) 0.0075(14)
C8 0.0559(18) 0.0392(19) 0.0480(17) 0.0003(15) 0.0071(15) 0.0150(15)
C11 0.0583(19) 0.043(2) 0.0542(19) 0.0079(16) 0.0119(16) 0.0158(16)
C1 0.0472(16) 0.0396(19) 0.0483(16) 0.0025(14) -0.0046(13) 0.0058(14)
C13 0.0632(19) 0.048(2) 0.0524(18) -0.0029(16) 0.0011(15) 0.0147(17)
C10 0.072(2) 0.054(2) 0.0474(17) 0.0041(16) -0.0025(16) 0.0106(18)
C12 0.0548(18) 0.043(2) 0.067(2) -0.0015(17) 0.0050(16) 0.0058(15)
C6 0.0630(19) 0.042(2) 0.0566(18) 0.0002(16) -0.0024(15) 0.0124(16)
C9 0.0564(18) 0.046(2) 0.062(2) -0.0008(17) -0.0022(16) 0.0024(16)
C2 0.0612(19) 0.047(2) 0.0496(18) -0.0009(16) -0.0008(15) 0.0109(16)
C3 0.074(2) 0.070(3) 0.0517(19) 0.0090(19) 0.0032(16) 0.009(2)
N3 0.0908(19) 0.058(2) 0.0526(16) 0.0002(15) 0.0166(14) 0.0146(16)
C5 0.075(2) 0.047(2) 0.079(2) 0.0078(18) -0.0037(18) 0.0170(18)
C4 0.077(2) 0.056(3) 0.073(2) 0.0222(19) -0.0064(18) 0.0062(19)
C14 0.089(3) 0.065(3) 0.104(3) 0.028(2) 0.027(2) 0.010(2)

loop_
_atom_type_symbol
_atom_type_description
_atom_type_scat_dispersion_real
_atom_type_scat_dispersion_imag
_atom_type_scat_source
C C 0.0033 0.0016 'International Tables Vol C Tables 4.2.6.8 and 6.1.1.4'
H H 0.0000 0.0000 'International Tables Vol C Tables 4.2.6.8 and 6.1.1.4'
N N 0.0061 0.0033 'International Tables Vol C Tables 4.2.6.8 and 6.1.1.4'
O O 0.0106 0.0060 'International Tables Vol C Tables 4.2.6.8 and 6.1.1.4'
S S 0.1246 0.1234 'International Tables Vol C Tables 4.2.6.8 and 6.1.1.4'

loop_
_geom_angle_atom_site_label_1
_geom_angle_atom_site_label_2
_geom_angle_atom_site_label_3
_geom_angle
C7 O1 C8 120.2(2)
C1 N1 C7 131.1(2)
C1 N1 N2 109.0(2)
C7 N1 N2 119.9(2)
N3 N2 N1 108.4(2)
C11 O2 C14 118.4(3)
O1 C7 N1 108.7(2)
O1 C7 S1 127.4(2)
N1 C7 S1 123.9(2)
C13 C8 C9 121.8(3)
C13 C8 O1 117.1(3)
C9 C8 O1 120.7(3)
O2 C11 C10 115.7(3)
O2 C11 C12 124.3(3)
C10 C11 C12 120.0(3)
N1 C1 C2 104.3(2)
N1 C1 C6 134.6(3)
C2 C1 C6 121.0(3)
C8 C13 C12 120.0(3)
C8 C13 H13 120.0
C12 C13 H13 120.0
C9 C10 C11 121.0(3)
C9 C10 H10 119.5
C11 C10 H10 119.5
C11 C12 C13 119.1(3)
C11 C12 H12 120.5
C13 C12 H12 120.5
C5 C6 C1 116.1(3)
C5 C6 H6 121.9
C1 C6 H6 121.9
C10 C9 C8 118.1(3)
C10 C9 H9 120.9
C8 C9 H9 120.9
C3 C2 C1 122.0(3)
C3 C2 N3 129.2(3)
C1 C2 N3 108.8(3)
C4 C3 C2 116.7(3)
C4 C3 H3 121.6
C2 C3 H3 121.6
N2 N3 C2 109.4(2)
C6 C5 C4 123.0(3)
C6 C5 H5 118.5
C4 C5 H5 118.5
C3 C4 C5 121.1(3)
C3 C4 H4 119.5
C5 C4 H4 119.5
O2 C14 H14A 109.5
O2 C14 H14B 109.5
H14A C14 H14B 109.5
O2 C14 H14C 109.5
H14A C14 H14C 109.5
H14B C14 H14C 109.5

loop_
_geom_bond_atom_site_label_1
_geom_bond_atom_site_label_2
_geom_bond_distance
S1 C7 1.622(3)
O1 C7 1.332(3)
O1 C8 1.414(3)
N1 C1 1.383(3)
N1 C7 1.386(3)
N1 N2 1.405(3)
N2 N3 1.281(3)
O2 C11 1.372(3)
O2 C14 1.417(4)
C8 C13 1.358(4)
C8 C9 1.379(4)
C11 C10 1.379(4)
C11 C12 1.381(4)
C1 C2 1.388(3)
C1 C6 1.392(4)
C13 C12 1.384(4)
C13 H13 0.9300
C10 C9 1.374(4)
C10 H10 0.9300
C12 H12 0.9300
C6 C5 1.370(4)
C6 H6 0.9300
C9 H9 0.9300
C2 C3 1.388(4)
C2 N3 1.394(4)
C3 C4 1.370(4)
C3 H3 0.9300
C5 C4 1.387(4)
C5 H5 0.9300
C4 H4 0.9300
C14 H14A 0.9600
C14 H14B 0.9600
C14 H14C 0.9600
